data_1530515
loop_
_publ_author_name
'Onoda, M.'
'Saeki, M.'

_publ_section_title
;
 New Barium Tantalum Sulphides Part 2. Ba3 Ta2 S8
;
_journal_name_full 'Materials Research Bulletin'
_journal_page_first 625
_journal_page_last 631
_journal_volume 24
_journal_year 1989
_chemical_formula_sum 'Ba3 S8 Ta2'
_chemical_name_systematic 'Ba3 Ta2 S8'
_space_group_IT_number 10
_symmetry_space_group_name_Hall '-P 2y'
_symmetry_space_group_name_H-M 'P 1 2/m 1'
_cell_angle_alpha 90
_cell_angle_beta 108.938
_cell_angle_gamma 90
_cell_formula_units_Z 3
_cell_length_a 12.6156
_cell_length_b 6.8501
_cell_length_c 11.9571
_cell_volume 977.377
_citation_journal_id_ASTM MRBUAC
_cod_data_source_file Onoda_MRBUAC_1989_1781.cif
_cod_data_source_block Ba3S8Ta2
_cod_original_cell_volume 977.3773
_cod_database_code 1530515

loop_
_symmetry_equiv_pos_as_xyz
x,y,z
-x,y,-z
-x,-y,-z
x,-y,z

loop_
_atom_site_label
_atom_site_type_symbol
_atom_site_fract_x
_atom_site_fract_y
_atom_site_fract_z
_atom_site_occupancy
_atom_site_U_iso_or_equiv
Ba3 Ba+2 0.3413 0.5 0.2797 1 0.0
Ba4 Ba+2 0.6392 0 0.4053 1 0.0
S6 S-2 0.499 0.256 0.144 1 0.0
S8 S-2 0.805 0.265 0.31 1 0.0
Ta4 Ta+5 0.6767 0.5 0.267 1 0.0
S2 S-2 0.367 0 0.324 1 0.0
S7 S-2 0.177 0.272 0.393 1 0.0
S5 S-2 0.132 0.261 0.083 1 0.0
Ba2 Ba+2 0.6893 0 0.0392 1 0.0
Ba1 Ba+2 0 0 0.5 1 0.0
S4 S-2 0.948 0 0.18 1 0.0
S1 S-2 0.704 0.5 0.054 1 0.0
Ta1 Ta+5 0 0 0 1 0.0
S3 S-2 0.602 0.5 0.425 1 0.0
Ta2 Ta+5 0.5 0.5 0 1 0.0
Ta3 Ta+5 0.1723 0 0.2704 1 0.0
Ba5 Ba+2 0.9603 0.5 0.1808 1 0.0
